data_7244514
loop_
_publ_author_name
'Fedyanin, Ivan V.'

_publ_section_title
;
 Control of supramolecular chirality in co-crystals of achiral molecules
 via stacking interactions and hydrogen bonding
;
_journal_name_full CrystEngComm
_journal_paper_doi 10.1039/D2CE00081D
_journal_year 2022
_chemical_formula_moiety 'C14 H10, 2(C5 H3 N3 O5)'
_chemical_formula_sum 'C24 H16 N6 O10'
_chemical_formula_weight 548.43
_space_group_crystal_system monoclinic
_space_group_IT_number 14
_space_group_name_Hall '-P 2yn'
_space_group_name_H-M_alt 'P 1 21/n 1'
_atom_sites_solution_hydrogens mixed
_atom_sites_solution_primary dual
_audit_creation_method 'Modified SHELXL output'
_audit_update_record
;
2021-11-23 deposited with the CCDC.	2022-02-24 downloaded from the CCDC.
;
_cell_angle_alpha 90
_cell_angle_beta 107.6050(10)
_cell_angle_gamma 90
_cell_formula_units_Z 2
_cell_length_a 11.3941(2)
_cell_length_b 8.2165(2)
_cell_length_c 12.7470(2)
_cell_measurement_reflns_used 9869
_cell_measurement_temperature 120(2)
_cell_measurement_theta_max 72.47
_cell_measurement_theta_min 4.57
_cell_volume 1137.48(4)
_computing_cell_refinement 'Bruker SAINT'
_computing_data_collection 'Bruker APEX2'
_computing_data_reduction 'Bruker SAINT'
_computing_molecular_graphics 'SHELXTL (Sheldrick, 2008)'
_computing_publication_material 'SHELXTL (Sheldrick, 2008)'
_computing_structure_refinement 'SHELXL (Sheldrick, 2015b)'
_computing_structure_solution 'SHELXT (Sheldrick, 2015a)'
_diffrn_ambient_temperature 120(2)
_diffrn_detector_type 'Bruker APEX II CCD area detector'
_diffrn_measured_fraction_theta_full 0.974
_diffrn_measured_fraction_theta_max 0.970
_diffrn_measurement_device_type 'Bruker APEX DUO diffractometer'
_diffrn_measurement_method '\o and \f scans'
_diffrn_radiation_type CuK\a
_diffrn_radiation_wavelength 1.54178
_diffrn_reflns_av_R_equivalents 0.0413
_diffrn_reflns_av_unetI/netI 0.0247
_diffrn_reflns_Laue_measured_fraction_full 0.974
_diffrn_reflns_Laue_measured_fraction_max 0.970
_diffrn_reflns_limit_h_max 14
_diffrn_reflns_limit_h_min -13
_diffrn_reflns_limit_k_max 10
_diffrn_reflns_limit_k_min -10
_diffrn_reflns_limit_l_max 15
_diffrn_reflns_limit_l_min -15
_diffrn_reflns_number 21350
_diffrn_reflns_point_group_measured_fraction_full 0.974
_diffrn_reflns_point_group_measured_fraction_max 0.970
_diffrn_reflns_theta_full 72.000
_diffrn_reflns_theta_max 72.686
_diffrn_reflns_theta_min 4.567
_exptl_absorpt_coefficient_mu 1.098
_exptl_absorpt_correction_T_max 0.470
_exptl_absorpt_correction_T_min 0.234
_exptl_absorpt_correction_type multi-scan
_exptl_absorpt_process_details SADABS
_exptl_crystal_colour orange
_exptl_crystal_density_diffrn 1.601
_exptl_crystal_description plate
_exptl_crystal_F_000 564
_exptl_crystal_size_max 0.340
_exptl_crystal_size_mid 0.220
_exptl_crystal_size_min 0.070
_refine_diff_density_max 0.319
_refine_diff_density_min -0.209
_refine_diff_density_rms 0.055
_refine_ls_extinction_coef 0.0022(3)
_refine_ls_extinction_expression Fc^*^=kFc[1+0.001xFc^2^\l^3^/sin(2\q)]^-1/4^
_refine_ls_extinction_method 'SHELXL-2018/3 (Sheldrick 2018)'
_refine_ls_goodness_of_fit_ref 1.005
_refine_ls_hydrogen_treatment mixed
_refine_ls_matrix_type full
_refine_ls_number_parameters 186
_refine_ls_number_reflns 2197
_refine_ls_number_restraints 0
_refine_ls_restrained_S_all 1.005
_refine_ls_R_factor_all 0.0345
_refine_ls_R_factor_gt 0.0338
_refine_ls_shift/su_max 0.000
_refine_ls_shift/su_mean 0.000
_refine_ls_structure_factor_coef Fsqd
_refine_ls_weighting_details 'w=1/[\s^2^(Fo^2^)+(0.0400P)^2^+0.6000P] where P=(Fo^2^+2Fc^2^)/3'
_refine_ls_weighting_scheme calc
_refine_ls_wR_factor_gt 0.0839
_refine_ls_wR_factor_ref 0.0844
_reflns_Friedel_coverage 0.000
_reflns_number_gt 2126
_reflns_number_total 2197
_reflns_threshold_expression 'I > 2\s(I)'
_cod_data_source_file d2ce00081d2.cif
_cod_data_source_block 35dnp2o-ant-s2p2
_cod_original_sg_symbol_H-M 'P 21/n'
_cod_database_code 7244514
_publ_contact_name 'Fedyanin, Ivan V.'
_publ_contact_email octy@xrlab.ineos.ac.ru
_shelx_shelxl_version_number 2018/3
_shelx_space_group_comment
;
The symmetry employed for this shelxl refinement is uniquely defined
by the following loop, which should always be used as a source of
symmetry information in preference to the above space-group names.
They are only intended as comments.
;
_shelx_estimated_absorpt_t_min 0.706
_shelx_estimated_absorpt_t_max 0.927

loop_
_space_group_symop_operation_xyz
'x, y, z'
'-x+1/2, y+1/2, -z+1/2'
'-x, -y, -z'
'x-1/2, -y-1/2, z-1/2'

loop_
_atom_site_label
_atom_site_type_symbol
_atom_site_fract_x
_atom_site_fract_y
_atom_site_fract_z
_atom_site_U_iso_or_equiv
_atom_site_adp_type
_atom_site_occupancy
_atom_site_site_symmetry_order
_atom_site_calc_flag
_atom_site_refinement_flags_posn
_atom_site_refinement_flags_adp
_atom_site_refinement_flags_occupancy
_atom_site_disorder_assembly
_atom_site_disorder_group
O2 O 0.74881(9) 0.33029(11) 0.72783(7) 0.0249(2) Uani 1 1 d . . . . .
O3 O 0.75593(11) 0.07191(12) 0.59787(8) 0.0372(3) Uani 1 1 d . . . . .
O4 O 0.74090(9) 0.12743(11) 0.42854(7) 0.0286(2) Uani 1 1 d . . . . .
O5 O 0.90132(8) 0.63033(11) 0.34292(7) 0.0263(2) Uani 1 1 d . . . . .
O6 O 0.93076(9) 0.83248(11) 0.45761(8) 0.0290(2) Uani 1 1 d . . . . .
N1 N 0.80361(9) 0.56807(12) 0.66732(8) 0.0183(2) Uani 1 1 d . . . . .
H1 H 0.7929(14) 0.618(2) 0.7247(14) 0.028(4) Uiso 1 1 d . . . . .
N3 N 0.76069(9) 0.16669(12) 0.52519(8) 0.0212(2) Uani 1 1 d . . . . .
N5 N 0.89751(9) 0.69293(12) 0.42941(8) 0.0200(2) Uani 1 1 d . . . . .
C2 C 0.77906(10) 0.40092(14) 0.65599(9) 0.0180(2) Uani 1 1 d . . . . .
C3 C 0.79110(10) 0.33652(14) 0.55358(9) 0.0175(2) Uani 1 1 d . . . . .
C4 C 0.82580(10) 0.42942(14) 0.47974(9) 0.0178(2) Uani 1 1 d . . . . .
H4 H 0.830602 0.383657 0.412717 0.021 Uiso 1 1 calc R U . . .
C5 C 0.85430(10) 0.59345(14) 0.50408(9) 0.0176(2) Uani 1 1 d . . . . .
C6 C 0.83964(10) 0.66206(14) 0.59734(9) 0.0184(2) Uani 1 1 d . . . . .
H6 H 0.854882 0.774744 0.611939 0.022 Uiso 1 1 calc R U . . .
C1A C 0.55177(11) 0.48371(16) 0.29557(10) 0.0233(3) Uani 1 1 d . . . . .
H1A H 0.543189 0.384078 0.256155 0.028 Uiso 1 1 calc R U . . .
C2A C 0.59065(12) 0.61926(17) 0.25431(10) 0.0269(3) Uani 1 1 d . . . . .
H2A H 0.609739 0.612878 0.186858 0.032 Uiso 1 1 calc R U . . .
C3A C 0.60296(12) 0.77013(17) 0.31108(11) 0.0266(3) Uani 1 1 d . . . . .
H3A H 0.629940 0.863795 0.281218 0.032 Uiso 1 1 calc R U . . .
C4A C 0.57631(11) 0.78134(15) 0.40812(10) 0.0230(3) Uani 1 1 d . . . . .
H4A H 0.584199 0.883163 0.444922 0.028 Uiso 1 1 calc R U . . .
C5A C 0.53666(10) 0.64182(14) 0.45519(10) 0.0184(2) Uani 1 1 d . . . . .
C6A C 0.51248(10) 0.64829(14) 0.55638(10) 0.0193(3) Uani 1 1 d . . . . .
H6A H 0.520916 0.748974 0.594591 0.023 Uiso 1 1 calc R U . . .
C7A C 0.47628(10) 0.51045(14) 0.60250(9) 0.0187(3) Uani 1 1 d . . . . .

loop_
_atom_site_aniso_label
_atom_site_aniso_U_11
_atom_site_aniso_U_22
_atom_site_aniso_U_33
_atom_site_aniso_U_23
_atom_site_aniso_U_13
_atom_site_aniso_U_12
O2 0.0351(5) 0.0209(5) 0.0209(4) 0.0024(3) 0.0118(4) -0.0006(4)
O3 0.0669(7) 0.0197(5) 0.0268(5) 0.0016(4) 0.0168(5) -0.0074(5)
O4 0.0399(6) 0.0249(5) 0.0235(5) -0.0079(4) 0.0134(4) -0.0074(4)
O5 0.0311(5) 0.0291(5) 0.0206(4) -0.0005(4) 0.0105(4) -0.0033(4)
O6 0.0365(5) 0.0208(5) 0.0315(5) -0.0003(4) 0.0130(4) -0.0080(4)
N1 0.0200(5) 0.0182(5) 0.0157(5) -0.0016(4) 0.0039(4) 0.0003(4)
N3 0.0241(6) 0.0185(5) 0.0210(5) -0.0015(4) 0.0069(4) -0.0016(4)
N5 0.0171(5) 0.0214(5) 0.0203(5) 0.0020(4) 0.0037(4) -0.0002(4)
C2 0.0160(6) 0.0180(6) 0.0179(5) 0.0009(4) 0.0020(4) 0.0010(4)
C3 0.0154(6) 0.0168(6) 0.0183(5) -0.0003(4) 0.0019(4) 0.0004(4)
C4 0.0139(6) 0.0205(6) 0.0173(5) -0.0002(4) 0.0020(4) 0.0015(4)
C5 0.0143(5) 0.0191(6) 0.0180(5) 0.0026(4) 0.0025(4) 0.0000(4)
C6 0.0150(6) 0.0172(6) 0.0201(6) 0.0005(4) 0.0011(4) 0.0000(4)
C1A 0.0196(6) 0.0303(7) 0.0186(6) -0.0023(5) 0.0036(5) 0.0026(5)
C2A 0.0215(6) 0.0396(7) 0.0197(6) 0.0051(5) 0.0063(5) 0.0028(5)
C3A 0.0198(6) 0.0314(7) 0.0265(6) 0.0101(5) 0.0040(5) -0.0007(5)
C4A 0.0174(6) 0.0226(6) 0.0259(6) 0.0025(5) 0.0018(5) -0.0008(5)
C5A 0.0114(6) 0.0217(6) 0.0195(5) 0.0001(4) 0.0006(4) 0.0004(4)
C6A 0.0148(6) 0.0207(6) 0.0202(6) -0.0038(4) 0.0018(4) -0.0002(4)
C7A 0.0127(6) 0.0236(6) 0.0175(5) -0.0003(4) 0.0013(4) 0.0014(4)

loop_
_atom_type_symbol
_atom_type_description
_atom_type_scat_dispersion_real
_atom_type_scat_dispersion_imag
_atom_type_scat_source
C C 0.0181 0.0091 'International Tables Vol C Tables 4.2.6.8 and 6.1.1.4'
H H 0.0000 0.0000 'International Tables Vol C Tables 4.2.6.8 and 6.1.1.4'
N N 0.0311 0.0180 'International Tables Vol C Tables 4.2.6.8 and 6.1.1.4'
O O 0.0492 0.0322 'International Tables Vol C Tables 4.2.6.8 and 6.1.1.4'

loop_
_geom_angle_atom_site_label_1
_geom_angle_atom_site_label_2
_geom_angle_atom_site_label_3
_geom_angle
_geom_angle_site_symmetry_1
_geom_angle_site_symmetry_3
_geom_angle_publ_flag
C6 N1 C2 126.20(10) . . ?
C6 N1 H1 115.7(11) . . ?
C2 N1 H1 118.1(11) . . ?
O3 N3 O4 123.79(10) . . ?
O3 N3 C3 118.88(10) . . ?
O4 N3 C3 117.33(10) . . ?
O6 N5 O5 124.22(10) . . ?
O6 N5 C5 118.09(10) . . ?
O5 N5 C5 117.67(10) . . ?
O2 C2 N1 118.85(10) . . ?
O2 C2 C3 128.81(11) . . ?
N1 C2 C3 112.31(10) . . ?
C4 C3 C2 122.93(11) . . ?
C4 C3 N3 117.56(10) . . ?
C2 C3 N3 119.47(10) . . ?
C3 C4 C5 118.93(11) . . ?
C3 C4 H4 120.5 . . ?
C5 C4 H4 120.5 . . ?
C6 C5 C4 120.50(11) . . ?
C6 C5 N5 119.50(10) . . ?
C4 C5 N5 119.99(10) . . ?
N1 C6 C5 118.97(11) . . ?
N1 C6 H6 120.5 . . ?
C5 C6 H6 120.5 . . ?
C2A C1A C7A 120.79(12) . 3_666 ?
C2A C1A H1A 119.6 . . ?
C7A C1A H1A 119.6 3_666 . ?
C1A C2A C3A 120.69(11) . . ?
C1A C2A H2A 119.7 . . ?
C3A C2A H2A 119.7 . . ?
C4A C3A C2A 120.43(12) . . ?
C4A C3A H3A 119.8 . . ?
C2A C3A H3A 119.8 . . ?
C3A C4A C5A 120.81(12) . . ?
C3A C4A H4A 119.6 . . ?
C5A C4A H4A 119.6 . . ?
C6A C5A C4A 122.14(11) . . ?
C6A C5A C7A 119.13(11) . 3_666 ?
C4A C5A C7A 118.71(11) . 3_666 ?
C7A C6A C5A 121.57(11) . . ?
C7A C6A H6A 119.2 . . ?
C5A C6A H6A 119.2 . . ?
C6A C7A C1A 122.13(11) . 3_666 ?
C6A C7A C5A 119.29(11) . 3_666 ?
C1A C7A C5A 118.56(11) 3_666 3_666 ?

loop_
_geom_bond_atom_site_label_1
_geom_bond_atom_site_label_2
_geom_bond_distance
_geom_bond_site_symmetry_2
_geom_bond_publ_flag
O2 C2 1.2187(15) . ?
O3 N3 1.2241(14) . ?
O4 N3 1.2266(13) . ?
O5 N5 1.2293(13) . ?
O6 N5 1.2268(14) . ?
N1 C6 1.3350(15) . ?
N1 C2 1.4003(15) . ?
N1 H1 0.879(17) . ?
N3 C3 1.4568(15) . ?
N5 C5 1.4491(15) . ?
C2 C3 1.4530(16) . ?
C3 C4 1.3601(16) . ?
C4 C5 1.3991(16) . ?
C4 H4 0.9500 . ?
C5 C6 1.3707(16) . ?
C6 H6 0.9500 . ?
C1A C2A 1.3616(19) . ?
C1A C7A 1.4296(16) 3_666 ?
C1A H1A 0.9500 . ?
C2A C3A 1.421(2) . ?
C2A H2A 0.9500 . ?
C3A C4A 1.3631(19) . ?
C3A H3A 0.9500 . ?
C4A C5A 1.4291(17) . ?
C4A H4A 0.9500 . ?
C5A C6A 1.3991(16) . ?
C5A C7A 1.4361(16) 3_666 ?
C6A C7A 1.3946(17) . ?
C6A H6A 0.9500 . ?

loop_
_geom_hbond_atom_site_label_D
_geom_hbond_atom_site_label_H
_geom_hbond_atom_site_label_A
_geom_hbond_distance_DH
_geom_hbond_distance_HA
_geom_hbond_distance_DA
_geom_hbond_angle_DHA
_geom_hbond_site_symmetry_A
_geom_hbond_publ_flag
N1 H1 O2 0.879(17) 1.951(17) 2.6959(13) 141.6(14) 2_656 yes
N1 H1 O3 0.879(17) 2.516(16) 3.2631(14) 143.3(14) 2_656 yes

loop_
_geom_torsion_atom_site_label_1
_geom_torsion_atom_site_label_2
_geom_torsion_atom_site_label_3
_geom_torsion_atom_site_label_4
_geom_torsion
_geom_torsion_site_symmetry_1
_geom_torsion_site_symmetry_2
_geom_torsion_site_symmetry_3
_geom_torsion_site_symmetry_4
_geom_torsion_publ_flag
C6 N1 C2 O2 178.75(11) . . . . ?
C6 N1 C2 C3 -2.89(16) . . . . ?
O2 C2 C3 C4 179.89(12) . . . . ?
N1 C2 C3 C4 1.74(16) . . . . ?
O2 C2 C3 N3 2.26(19) . . . . ?
N1 C2 C3 N3 -175.90(10) . . . . ?
O3 N3 C3 C4 163.98(11) . . . . ?
O4 N3 C3 C4 -16.22(16) . . . . ?
O3 N3 C3 C2 -18.26(17) . . . . ?
O4 N3 C3 C2 161.54(11) . . . . ?
C2 C3 C4 C5 1.64(17) . . . . ?
N3 C3 C4 C5 179.32(10) . . . . ?
C3 C4 C5 C6 -4.28(17) . . . . ?
C3 C4 C5 N5 176.87(10) . . . . ?
O6 N5 C5 C6 6.77(16) . . . . ?
O5 N5 C5 C6 -175.01(10) . . . . ?
O6 N5 C5 C4 -174.37(11) . . . . ?
O5 N5 C5 C4 3.85(16) . . . . ?
C2 N1 C6 C5 0.48(17) . . . . ?
C4 C5 C6 N1 3.30(17) . . . . ?
N5 C5 C6 N1 -177.85(10) . . . . ?
C7A C1A C2A C3A -0.68(19) 3_666 . . . ?
C1A C2A C3A C4A 0.19(19) . . . . ?
C2A C3A C4A C5A 0.58(18) . . . . ?
C3A C4A C5A C6A 177.89(11) . . . . ?
C3A C4A C5A C7A -0.84(17) . . . 3_666 ?
C4A C5A C6A C7A -178.65(11) . . . . ?
C7A C5A C6A C7A 0.07(18) 3_666 . . . ?
C5A C6A C7A C1A -178.35(11) . . . 3_666 ?
C5A C6A C7A C5A -0.07(19) . . . 3_666 ?
